data_2210956
loop_
_publ_author_name
'Mikhail A. Ershov'
'Vikenty G. Skvortsov'
'Yulia Yu. Pilchikova'
'Olga V. Koltsova'
'Kyrill Yu. Suponitsky'

_publ_section_title
;
 Dichlorobis(malonamide-\k^2^<i>O</i>,<i>O</i>')copper(II)
;
_journal_coeditor_code CV2141
_journal_issue 11
_journal_name_full 'Acta Crystallographica Section E'
_journal_page_first m3076
_journal_page_last m3077
_journal_paper_doi 10.1107/S1600536806043662
_journal_volume 62
_journal_year 2006
_chemical_formula_iupac '[Cu Cl2 (C3 H6 N2 O2)2]'
_chemical_formula_moiety 'C6 H12 Cl2 Cu N4 O4'
_chemical_formula_sum 'C6 H12 Cl2 Cu N4 O4'
_chemical_formula_weight 338.65
_chemical_name_systematic
;
Dichloro-bis(malonamide-\k^2^<i>O</i>,<i>O</i>')copper(II)
;
_space_group_IT_number 14
_symmetry_cell_setting monoclinic
_symmetry_space_group_name_Hall '-P 2yn'
_symmetry_space_group_name_H-M 'P 1 21/n 1'
_atom_sites_solution_hydrogens mixed
_atom_sites_solution_primary direct
_atom_sites_solution_secondary difmap
_audit_creation_method SHELXL-97
_cell_angle_alpha 90.00
_cell_angle_beta 108.101(2)
_cell_angle_gamma 90.00
_cell_formula_units_Z 2
_cell_length_a 8.3177(6)
_cell_length_b 7.3586(5)
_cell_length_c 10.0195(7)
_cell_measurement_reflns_used 6056
_cell_measurement_temperature 100(2)
_cell_measurement_theta_max 31.26
_cell_measurement_theta_min 2.79
_cell_volume 582.91(7)
_computing_cell_refinement APEX2
_computing_data_collection 'APEX2 (Bruker, 2005)'
_computing_data_reduction APEX2
_computing_molecular_graphics SHELXTL
_computing_publication_material SHELXTL
_computing_structure_refinement SHELXTL
_computing_structure_solution 'SHELXTL (Sheldrick, 1998)'
_diffrn_ambient_temperature 100(2)
_diffrn_measured_fraction_theta_full 0.982
_diffrn_measured_fraction_theta_max 0.982
_diffrn_measurement_device_type 'Bruker SMART APEX2 CCD area detector'
_diffrn_measurement_method '\f and \w scans'
_diffrn_radiation_monochromator graphite
_diffrn_radiation_source 'fine-focus sealed tube'
_diffrn_radiation_type MoK\a
_diffrn_radiation_wavelength 0.71073
_diffrn_reflns_av_R_equivalents 0.0233
_diffrn_reflns_av_sigmaI/netI 0.0159
_diffrn_reflns_limit_h_max 11
_diffrn_reflns_limit_h_min -11
_diffrn_reflns_limit_k_max 10
_diffrn_reflns_limit_k_min -10
_diffrn_reflns_limit_l_max 13
_diffrn_reflns_limit_l_min -13
_diffrn_reflns_number 7665
_diffrn_reflns_theta_full 28.99
_diffrn_reflns_theta_max 28.99
_diffrn_reflns_theta_min 3.50
_diffrn_standards_decay_% 0
_diffrn_standards_number 0
_exptl_absorpt_coefficient_mu 2.340
_exptl_absorpt_correction_T_max 0.704
_exptl_absorpt_correction_T_min 0.594
_exptl_absorpt_correction_type multi-scan
_exptl_absorpt_process_details '(APEX2; Bruker, 2005)'
_exptl_crystal_colour blue
_exptl_crystal_density_diffrn 1.929
_exptl_crystal_density_method 'not measured'
_exptl_crystal_description prism
_exptl_crystal_F_000 342
_exptl_crystal_size_max 0.20
_exptl_crystal_size_mid 0.15
_exptl_crystal_size_min 0.15
_refine_diff_density_max 0.430
_refine_diff_density_min -0.280
_refine_ls_extinction_method none
_refine_ls_goodness_of_fit_ref 1.047
_refine_ls_hydrogen_treatment constr
_refine_ls_matrix_type full
_refine_ls_number_parameters 79
_refine_ls_number_reflns 1517
_refine_ls_number_restraints 0
_refine_ls_restrained_S_all 1.047
_refine_ls_R_factor_all 0.0188
_refine_ls_R_factor_gt 0.0178
_refine_ls_shift/su_max 0.000
_refine_ls_shift/su_mean 0.000
_refine_ls_structure_factor_coef Fsqd
_refine_ls_weighting_details 'calc w=1/[\s^2^(Fo^2^)+(0.01P)^2^+0.55P] where P=(Fo^2^+2Fc^2^)/3'
_refine_ls_weighting_scheme calc
_refine_ls_wR_factor_gt 0.0409
_refine_ls_wR_factor_ref 0.0414
_reflns_number_gt 1446
_reflns_number_total 1517
_reflns_threshold_expression I>2\s(I)
_cod_data_source_file cv2141.cif
_cod_data_source_block II
_cod_original_sg_symbol_H-M 'P 21/n'
_cod_database_code 2210956
_cod_database_fobs_code 2210956

loop_
_symmetry_equiv_pos_as_xyz
'x, y, z'
'-x+1/2, y+1/2, -z+1/2'
'-x, -y, -z'
'x-1/2, -y-1/2, z-1/2'

loop_
_atom_site_type_symbol
_atom_site_label
_atom_site_fract_x
_atom_site_fract_y
_atom_site_fract_z
_atom_site_U_iso_or_equiv
_atom_site_adp_type
_atom_site_calc_flag
_atom_site_refinement_flags
_atom_site_occupancy
Cu Cu1 0.0000 0.0000 0.5000 0.00857(6) Uani d S 1
Cl Cl1 0.11620(3) 0.05718(4) 0.27260(3) 0.01116(7) Uani d . 1
O O1 0.22468(10) 0.06546(12) 0.62177(9) 0.00995(17) Uani d . 1
O O2 0.05914(11) -0.26085(12) 0.50815(9) 0.01035(17) Uani d . 1
N N1 0.50395(13) 0.02996(15) 0.72153(11) 0.0112(2) Uani d . 1
H H1N 0.5149 0.1426 0.7583 0.013 Uiso d R 1
H H2N 0.5971 -0.0346 0.7251 0.013 Uiso d R 1
N N2 0.23656(13) -0.49997(14) 0.55868(11) 0.0104(2) Uani d . 1
H H3N 0.1496 -0.5783 0.5433 0.012 Uiso d R 1
H H4N 0.3426 -0.5412 0.5984 0.012 Uiso d R 1
C C1 0.35643(15) -0.02773(16) 0.63814(12) 0.0084(2) Uani d . 1
C C2 0.35889(14) -0.20359(17) 0.56200(13) 0.0099(2) Uani d . 1
H H2A 0.3677 -0.1750 0.4680 0.012 Uiso calc R 1
H H2B 0.4618 -0.2720 0.6139 0.012 Uiso calc R 1
C C3 0.20755(14) -0.32453(17) 0.54380(12) 0.0084(2) Uani d . 1

loop_
_atom_site_aniso_label
_atom_site_aniso_U_11
_atom_site_aniso_U_22
_atom_site_aniso_U_33
_atom_site_aniso_U_12
_atom_site_aniso_U_13
_atom_site_aniso_U_23
Cu1 0.00529(10) 0.00571(10) 0.01245(11) 0.00027(7) -0.00051(7) -0.00025(7)
Cl1 0.00807(12) 0.01183(14) 0.01290(13) 0.00103(10) 0.00227(9) 0.00072(10)
O1 0.0060(4) 0.0100(4) 0.0124(4) 0.0003(3) 0.0007(3) -0.0007(3)
O2 0.0067(4) 0.0080(4) 0.0149(4) 0.0004(3) 0.0013(3) 0.0003(3)
N1 0.0067(4) 0.0112(5) 0.0140(5) -0.0004(4) 0.0009(4) -0.0015(4)
N2 0.0082(4) 0.0085(5) 0.0133(5) 0.0001(4) 0.0017(4) -0.0003(4)
C1 0.0082(5) 0.0083(5) 0.0087(5) -0.0009(4) 0.0025(4) 0.0018(4)
C2 0.0074(5) 0.0087(5) 0.0136(5) 0.0000(4) 0.0031(4) -0.0005(4)
C3 0.0090(5) 0.0097(6) 0.0066(5) -0.0006(4) 0.0024(4) -0.0009(4)

loop_
_atom_type_symbol
_atom_type_description
_atom_type_scat_dispersion_real
_atom_type_scat_dispersion_imag
_atom_type_scat_source
C C 0.0033 0.0016 'International Tables Vol C Tables 4.2.6.8 and 6.1.1.4'
H H 0.0000 0.0000 'International Tables Vol C Tables 4.2.6.8 and 6.1.1.4'
N N 0.0061 0.0033 'International Tables Vol C Tables 4.2.6.8 and 6.1.1.4'
O O 0.0106 0.0060 'International Tables Vol C Tables 4.2.6.8 and 6.1.1.4'
Cl Cl 0.1484 0.1585 'International Tables Vol C Tables 4.2.6.8 and 6.1.1.4'
Cu Cu 0.3201 1.2651 'International Tables Vol C Tables 4.2.6.8 and 6.1.1.4'

loop_
_geom_angle_atom_site_label_1
_geom_angle_atom_site_label_2
_geom_angle_atom_site_label_3
_geom_angle_site_symmetry_1
_geom_angle_site_symmetry_3
_geom_angle
_geom_angle_publ_flag
O1 Cu1 O1 3_556 . 180.0 ?
O1 Cu1 O2 3_556 . 87.92(4) ?
O1 Cu1 O2 . . 92.08(4) y
O1 Cu1 O2 3_556 3_556 92.08(4) ?
O1 Cu1 O2 . 3_556 87.92(4) ?
O2 Cu1 O2 . 3_556 180.00(5) ?
O1 Cu1 Cl1 . . 88.03(3) y
O2 Cu1 Cl1 . . 92.04(3) y
C1 O1 Cu1 . . 124.99(8) ?
C3 O2 Cu1 . . 125.48(8) ?
C1 N1 H1N . . 120.7 ?
C1 N1 H2N . . 118.3 ?
H1N N1 H2N . . 119.6 ?
C3 N2 H3N . . 120.0 ?
C3 N2 H4N . . 120.1 ?
H3N N2 H4N . . 119.0 ?
O1 C1 N1 . . 120.45(11) ?
O1 C1 C2 . . 123.38(10) ?
N1 C1 C2 . . 116.12(10) ?
C3 C2 C1 . . 115.27(10) ?
C3 C2 H2A . . 108.5 ?
C1 C2 H2A . . 108.5 ?
C3 C2 H2B . . 108.5 ?
C1 C2 H2B . . 108.5 ?
H2A C2 H2B . . 107.5 ?
O2 C3 N2 . . 121.70(11) ?
O2 C3 C2 . . 121.43(11) ?
N2 C3 C2 . . 116.75(11) ?

loop_
_geom_bond_atom_site_label_1
_geom_bond_atom_site_label_2
_geom_bond_site_symmetry_2
_geom_bond_distance
_geom_bond_publ_flag
Cu1 O1 3_556 1.9484(8) ?
Cu1 O1 . 1.9484(8) y
Cu1 O2 . 1.9769(9) y
Cu1 O2 3_556 1.9769(9) ?
Cu1 Cl1 . 2.7696(3) y
Cu1 Cl1 3_556 2.7696(3) ?
O1 C1 . 1.2595(14) ?
O2 C3 . 1.2637(14) ?
N1 C1 . 1.3217(15) ?
N1 H1N . 0.9000 ?
N1 H2N . 0.9000 ?
N2 C3 . 1.3133(16) ?
N2 H3N . 0.9000 ?
N2 H4N . 0.9000 ?
C1 C2 . 1.5056(17) ?
C2 C3 . 1.5058(16) ?
C2 H2A . 0.9900 ?
C2 H2B . 0.9900 ?

loop_
_geom_hbond_atom_site_label_D
_geom_hbond_atom_site_label_H
_geom_hbond_atom_site_label_A
_geom_hbond_site_symmetry_A
_geom_hbond_distance_DH
_geom_hbond_distance_HA
_geom_hbond_distance_DA
_geom_hbond_angle_DHA
_geom_hbond_publ_flag
N1 H1N Cl1 4_666 0.90 2.35 3.1728(11) 151 y
N1 H2N Cl1 3_656 0.90 2.38 3.2064(11) 152 y
N2 H3N O2 3_546 0.90 2.03 2.9278(14) 174 y
N2 H4N Cl1 4_656 0.90 2.40 3.2461(11) 156 y

loop_
_geom_torsion_atom_site_label_1
_geom_torsion_atom_site_label_2
_geom_torsion_atom_site_label_3
_geom_torsion_atom_site_label_4
_geom_torsion_site_symmetry_1
_geom_torsion
O2 Cu1 O1 C1 . 23.63(10)
O2 Cu1 O1 C1 3_556 -156.37(10)
O1 Cu1 O2 C3 3_556 160.90(10)
O1 Cu1 O2 C3 . -19.10(10)
Cu1 O1 C1 N1 . 178.83(8)
Cu1 O1 C1 C2 . 1.42(16)
O1 C1 C2 C3 . -38.65(16)
N1 C1 C2 C3 . 143.83(11)
Cu1 O2 C3 N2 . 173.77(9)
Cu1 O2 C3 C2 . -10.30(16)
C1 C2 C3 O2 . 43.03(16)
C1 C2 C3 N2 . -140.85(11)
